data_2216983
loop_
_publ_author_name
'Hai-Yan Liu'
'Guo-Hua Wei'
'Jian-Fang Ma'

_publ_section_title
;3,7,11,19,23,27-Hexaazatricyclo[27.3.1.1^13,17^]tetratriaconta-1(32),13,15,17(34),29(33),30-hexaene
 hexachloride tetrahydrate
;
_journal_coeditor_code CI2525
_journal_issue 1
_journal_name_full 'Acta Crystallographica Section E'
_journal_page_first o126
_journal_page_last o126
_journal_paper_doi 10.1107/S1600536807063064
_journal_volume 64
_journal_year 2008
_chemical_formula_iupac 'C28 H52 N6 6+, 6Cl -, 4H2 O'
_chemical_formula_moiety 'C28 H52 N6 6+, 6(Cl -), 4(H2 O)'
_chemical_formula_sum 'C28 H60 Cl6 N6 O4'
_chemical_formula_weight 757.52
_chemical_name_systematic
;
3,7,11,19,23,27-Hexaazatricyclo[27.3.1.1^13,17^]tetratriaconta-
1(32),13,15,17(34),29(33),30-hexaene hexachloride tetrahydrate
;
_space_group_IT_number 14
_symmetry_cell_setting monoclinic
_symmetry_space_group_name_Hall '-P 2ybc'
_symmetry_space_group_name_H-M 'P 1 21/c 1'
_atom_sites_solution_hydrogens geom
_atom_sites_solution_primary direct
_atom_sites_solution_secondary difmap
_audit_creation_method SHELXL-97
_cell_angle_alpha 90.00
_cell_angle_beta 113.841(13)
_cell_angle_gamma 90.00
_cell_formula_units_Z 2
_cell_length_a 17.012(7)
_cell_length_b 7.469(2)
_cell_length_c 17.329(7)
_cell_measurement_reflns_used 4594
_cell_measurement_temperature 293(2)
_cell_measurement_theta_max 27.5
_cell_measurement_theta_min 3.0
_cell_volume 2014.0(13)
_computing_cell_refinement 'PROCESS-AUTO (Rigaku, 1998'
_computing_data_collection 'PROCESS-AUTO (Rigaku, 1998)'
_computing_data_reduction 'PROCESS-AUTO (Rigaku, 1998'
_computing_molecular_graphics 'SHELXTL-Plus (Sheldrick, 1990)'
_computing_publication_material 'SHELXL97 (Sheldrick, 1997)'
_computing_structure_refinement 'SHELXL97 (Sheldrick, 1997)'
_computing_structure_solution 'SHELXS97 (Sheldrick, 1997)'
_diffrn_ambient_temperature 293(2)
_diffrn_detector_area_resol_mean 10.0
_diffrn_measured_fraction_theta_full 0.993
_diffrn_measured_fraction_theta_max 0.993
_diffrn_measurement_device_type 'Rigaku R-AXIS RAPID'
_diffrn_measurement_method '\w scans'
_diffrn_radiation_monochromator graphite
_diffrn_radiation_source 'fine-focus sealed tube'
_diffrn_radiation_type MoK\a
_diffrn_radiation_wavelength 0.71069
_diffrn_reflns_av_R_equivalents 0.1015
_diffrn_reflns_av_sigmaI/netI 0.0819
_diffrn_reflns_limit_h_max 22
_diffrn_reflns_limit_h_min -22
_diffrn_reflns_limit_k_max 8
_diffrn_reflns_limit_k_min -9
_diffrn_reflns_limit_l_max 22
_diffrn_reflns_limit_l_min -22
_diffrn_reflns_number 18546
_diffrn_reflns_theta_full 27.48
_diffrn_reflns_theta_max 27.48
_diffrn_reflns_theta_min 3.01
_diffrn_standards_number 0
_exptl_absorpt_coefficient_mu 0.464
_exptl_absorpt_correction_T_max 0.932
_exptl_absorpt_correction_T_min 0.895
_exptl_absorpt_correction_type multi-scan
_exptl_absorpt_process_details
;
(Higashi, 1995)
;
_exptl_crystal_colour colourless
_exptl_crystal_density_diffrn 1.249
_exptl_crystal_density_method 'not measured'
_exptl_crystal_description Block
_exptl_crystal_F_000 808
_exptl_crystal_size_max 0.188
_exptl_crystal_size_mid 0.175
_exptl_crystal_size_min 0.145
_refine_diff_density_max 0.242
_refine_diff_density_min -0.257
_refine_ls_extinction_method none
_refine_ls_goodness_of_fit_ref 1.037
_refine_ls_hydrogen_treatment mixed
_refine_ls_matrix_type full
_refine_ls_number_parameters 235
_refine_ls_number_reflns 4594
_refine_ls_number_restraints 8
_refine_ls_restrained_S_all 1.037
_refine_ls_R_factor_all 0.1341
_refine_ls_R_factor_gt 0.0592
_refine_ls_shift/su_max 0.001
_refine_ls_shift/su_mean <0.001
_refine_ls_structure_factor_coef Fsqd
_refine_ls_weighting_details 'calc w=1/[\s^2^(Fo^2^)+(0.0489P)^2^+0.1273P] where P=(Fo^2^+2Fc^2^)/3'
_refine_ls_weighting_scheme calc
_refine_ls_wR_factor_gt 0.1072
_refine_ls_wR_factor_ref 0.1295
_reflns_number_gt 2416
_reflns_number_total 4594
_reflns_threshold_expression I>2\s(I)
_cod_data_source_file ci2525.cif
_cod_data_source_block I
_cod_depositor_comments
;
The following automatic conversions were performed:
'_symmetry_cell_setting' value 'Monoclinic' changed to 'monoclinic'
according to '/home/saulius/struct/CIF-dictionaries/cif_core.dic'
dictionary named 'cif_core.dic' version 2.4.1 from 2010-06-29.

Automatic conversion script
Id: cif_fix_enum 1527 2010-12-29 10:47:43Z saulius 

The following automatic conversions were performed:

'_symmetry_cell_setting' value 'Monoclinic' changed to 'monoclinic'
according to /home/saulius/struct/CIF-dictionaries/cif_core.dic
dictionary named 'cif_core.dic' version 2.4.1 from 2010-06-29.

Automatic conversion script
Id: cif_fix_values 1715 2011-07-08 13:25:40Z adriana 
;
_cod_original_sg_symbol_H-M 'P 21/c'
_cod_database_code 2216983
_cod_database_fobs_code 2216983

loop_
_symmetry_equiv_pos_as_xyz
'x, y, z'
'-x, y+1/2, -z+1/2'
'-x, -y, -z'
'x, -y-1/2, z-1/2'

loop_
_atom_site_type_symbol
_atom_site_label
_atom_site_fract_x
_atom_site_fract_y
_atom_site_fract_z
_atom_site_U_iso_or_equiv
_atom_site_adp_type
_atom_site_calc_flag
_atom_site_refinement_flags
_atom_site_occupancy
C C1 0.82877(18) 0.1791(4) 0.39938(18) 0.0355(7) Uani d . 1
C C2 0.84179(18) 0.0147(4) 0.44031(19) 0.0368(7) Uani d . 1
H H2 0.8105 -0.0843 0.4115 0.044 Uiso calc R 1
C C3 0.90031(19) -0.0047(4) 0.52305(19) 0.0350(7) Uani d . 1
C C4 0.94848(19) 0.1433(4) 0.5644(2) 0.0400(8) Uani d . 1
H H4 0.9890 0.1320 0.6196 0.048 Uiso calc R 1
C C5 0.9369(2) 0.3061(4) 0.5244(2) 0.0450(8) Uani d . 1
H H5 0.9693 0.4044 0.5528 0.054 Uiso calc R 1
C C6 0.8769(2) 0.3245(4) 0.4419(2) 0.0420(8) Uani d . 1
H H6 0.8692 0.4351 0.4151 0.050 Uiso calc R 1
C C7 0.76289(18) 0.1935(5) 0.30992(19) 0.0431(8) Uani d . 1
H H7A 0.7856 0.2686 0.2781 0.052 Uiso calc R 1
H H7B 0.7527 0.0754 0.2845 0.052 Uiso calc R 1
C C8 0.63910(18) 0.1810(4) 0.35545(18) 0.0367(7) Uani d . 1
H H8A 0.6756 0.1954 0.4149 0.044 Uiso calc R 1
H H8B 0.6329 0.0539 0.3428 0.044 Uiso calc R 1
C C9 0.55173(19) 0.2631(4) 0.33619(19) 0.0395(8) Uani d . 1
H H9A 0.5580 0.3911 0.3465 0.047 Uiso calc R 1
H H9B 0.5149 0.2447 0.2771 0.047 Uiso calc R 1
C C10 0.51067(18) 0.1803(4) 0.39031(19) 0.0385(7) Uani d . 1
H H10A 0.5066 0.0517 0.3820 0.046 Uiso calc R 1
H H10B 0.5460 0.2037 0.4493 0.046 Uiso calc R 1
C C11 0.37784(18) 0.1881(4) 0.41939(19) 0.0411(8) Uani d . 1
H H11A 0.4035 0.2392 0.4756 0.049 Uiso calc R 1
H H11B 0.3838 0.0590 0.4245 0.049 Uiso calc R 1
C C12 0.28364(19) 0.2373(4) 0.3786(2) 0.0435(8) Uani d . 1
H H12A 0.2782 0.3645 0.3663 0.052 Uiso calc R 1
H H12B 0.2566 0.1734 0.3256 0.052 Uiso calc R 1
C C13 0.23772(18) 0.1922(4) 0.4348(2) 0.0412(8) Uani d . 1
H H13A 0.2536 0.0728 0.4577 0.049 Uiso calc R 1
H H13B 0.2544 0.2762 0.4814 0.049 Uiso calc R 1
C C14 0.08870(19) 0.1827(4) 0.4337(2) 0.0434(8) Uani d . 1
H H14A 0.0289 0.1977 0.3957 0.052 Uiso calc R 1
H H14B 0.1033 0.2769 0.4757 0.052 Uiso calc R 1
N N1 0.67900(17) 0.2703(4) 0.30374(17) 0.0345(6) Uani d D 1
H H1A 0.683(2) 0.3817(17) 0.3174(19) 0.049(10) Uiso d D 1
H H1B 0.6425(19) 0.256(4) 0.2505(19) 0.037(8) Uiso d . 1
N N2 0.42311(16) 0.2566(4) 0.36763(17) 0.0341(6) Uani d . 1
H H2A 0.4253(18) 0.375(4) 0.3706(18) 0.038(9) Uiso d . 1
H H2B 0.391(2) 0.238(4) 0.309(2) 0.052(10) Uiso d . 1
N N3 0.14354(16) 0.2017(4) 0.38479(18) 0.0385(6) Uani d D 1
H H3A 0.129(2) 0.303(2) 0.3601(18) 0.053(11) Uiso d D 1
H H3B 0.130(2) 0.120(3) 0.3470(14) 0.046(10) Uiso d D 1
O O1W 0.2694(2) 0.7467(6) 0.4322(2) 0.1099(12) Uani d D 1
H H1O 0.226(2) 0.690(7) 0.400(3) 0.165 Uiso d D 1
H H2O 0.307(2) 0.711(8) 0.416(4) 0.165 Uiso d D 1
O O2W 0.09052(17) -0.0279(3) 0.24667(18) 0.0595(7) Uani d D 1
H H3O 0.090(3) -0.1386(18) 0.256(3) 0.089 Uiso d D 1
H H4O 0.0390(11) 0.005(5) 0.232(3) 0.089 Uiso d D 1
Cl Cl1 0.43151(6) 0.67844(11) 0.38468(5) 0.0500(2) Uani d . 1
Cl Cl2 0.68078(6) 0.68054(11) 0.32358(5) 0.0545(3) Uani d . 1
Cl Cl3 0.10025(6) 0.55940(11) 0.28508(6) 0.0543(3) Uani d . 1

loop_
_atom_site_aniso_label
_atom_site_aniso_U_11
_atom_site_aniso_U_22
_atom_site_aniso_U_33
_atom_site_aniso_U_12
_atom_site_aniso_U_13
_atom_site_aniso_U_23
C1 0.0243(15) 0.0496(19) 0.0374(16) 0.0022(15) 0.0175(13) 0.0018(15)
C2 0.0258(15) 0.0446(18) 0.0432(17) -0.0034(13) 0.0172(14) -0.0063(15)
C3 0.0252(15) 0.0397(17) 0.0454(18) 0.0035(13) 0.0197(14) 0.0033(15)
C4 0.0295(16) 0.054(2) 0.0393(17) -0.0024(15) 0.0172(14) 0.0001(16)
C5 0.0406(19) 0.0457(19) 0.0478(19) -0.0110(15) 0.0169(16) -0.0032(16)
C6 0.0391(18) 0.0430(18) 0.0475(19) -0.0013(15) 0.0213(15) 0.0061(16)
C7 0.0331(17) 0.064(2) 0.0373(17) 0.0027(16) 0.0192(14) -0.0028(16)
C8 0.0329(16) 0.0444(17) 0.0362(16) 0.0022(14) 0.0174(14) 0.0044(14)
C9 0.0350(17) 0.0436(17) 0.0449(18) 0.0044(14) 0.0210(15) 0.0038(15)
C10 0.0293(16) 0.0456(18) 0.0400(17) 0.0042(14) 0.0133(14) 0.0056(15)
C11 0.0302(16) 0.0512(19) 0.0434(18) -0.0002(15) 0.0165(14) 0.0063(16)
C12 0.0327(17) 0.053(2) 0.0496(19) 0.0028(15) 0.0213(15) 0.0107(16)
C13 0.0279(16) 0.054(2) 0.0423(17) -0.0007(15) 0.0151(14) 0.0043(16)
C14 0.0343(17) 0.0475(19) 0.057(2) 0.0081(15) 0.0279(16) 0.0075(16)
N1 0.0321(14) 0.0430(17) 0.0290(14) -0.0003(13) 0.0130(12) -0.0010(13)
N2 0.0267(14) 0.0355(15) 0.0413(16) -0.0016(12) 0.0152(12) -0.0004(13)
N3 0.0328(14) 0.0379(16) 0.0460(16) 0.0016(13) 0.0170(13) 0.0068(15)
O1W 0.077(2) 0.147(3) 0.101(3) -0.015(2) 0.031(2) -0.065(2)
O2W 0.0507(16) 0.0587(15) 0.0750(17) -0.0019(14) 0.0317(15) -0.0071(15)
Cl1 0.0533(5) 0.0491(5) 0.0392(4) -0.0022(4) 0.0098(4) -0.0021(4)
Cl2 0.0599(6) 0.0452(5) 0.0469(5) -0.0075(4) 0.0096(4) -0.0035(4)
Cl3 0.0492(5) 0.0495(5) 0.0622(6) -0.0017(4) 0.0206(4) 0.0085(4)

loop_
_atom_type_symbol
_atom_type_description
_atom_type_scat_dispersion_real
_atom_type_scat_dispersion_imag
_atom_type_scat_source
C C 0.0033 0.0016 'International Tables Vol C Tables 4.2.6.8 and 6.1.1.4'
H H 0.0000 0.0000 'International Tables Vol C Tables 4.2.6.8 and 6.1.1.4'
N N 0.0061 0.0033 'International Tables Vol C Tables 4.2.6.8 and 6.1.1.4'
O O 0.0106 0.0060 'International Tables Vol C Tables 4.2.6.8 and 6.1.1.4'
Cl Cl 0.1484 0.1585 'International Tables Vol C Tables 4.2.6.8 and 6.1.1.4'

loop_
_geom_angle_atom_site_label_1
_geom_angle_atom_site_label_2
_geom_angle_atom_site_label_3
_geom_angle_site_symmetry_1
_geom_angle_site_symmetry_3
_geom_angle
C6 C1 C2 . . 119.0(3)
C6 C1 C7 . . 121.9(3)
C2 C1 C7 . . 119.1(3)
C3 C2 C1 . . 121.4(3)
C3 C2 H2 . . 119.3
C1 C2 H2 . . 119.3
C2 C3 C4 . . 118.6(3)
C2 C3 C14 . 3_656 120.1(3)
C4 C3 C14 . 3_656 121.3(3)
C5 C4 C3 . . 120.7(3)
C5 C4 H4 . . 119.7
C3 C4 H4 . . 119.7
C4 C5 C6 . . 120.2(3)
C4 C5 H5 . . 119.9
C6 C5 H5 . . 119.9
C1 C6 C5 . . 120.2(3)
C1 C6 H6 . . 119.9
C5 C6 H6 . . 119.9
N1 C7 C1 . . 113.0(2)
N1 C7 H7A . . 109.0
C1 C7 H7A . . 109.0
N1 C7 H7B . . 109.0
C1 C7 H7B . . 109.0
H7A C7 H7B . . 107.8
N1 C8 C9 . . 109.4(2)
N1 C8 H8A . . 109.8
C9 C8 H8A . . 109.8
N1 C8 H8B . . 109.8
C9 C8 H8B . . 109.8
H8A C8 H8B . . 108.2
C10 C9 C8 . . 110.9(2)
C10 C9 H9A . . 109.5
C8 C9 H9A . . 109.5
C10 C9 H9B . . 109.5
C8 C9 H9B . . 109.5
H9A C9 H9B . . 108.1
N2 C10 C9 . . 110.1(2)
N2 C10 H10A . . 109.6
C9 C10 H10A . . 109.6
N2 C10 H10B . . 109.6
C9 C10 H10B . . 109.6
H10A C10 H10B . . 108.2
N2 C11 C12 . . 110.0(2)
N2 C11 H11A . . 109.7
C12 C11 H11A . . 109.7
N2 C11 H11B . . 109.7
C12 C11 H11B . . 109.7
H11A C11 H11B . . 108.2
C13 C12 C11 . . 111.7(3)
C13 C12 H12A . . 109.3
C11 C12 H12A . . 109.3
C13 C12 H12B . . 109.3
C11 C12 H12B . . 109.3
H12A C12 H12B . . 107.9
N3 C13 C12 . . 109.3(3)
N3 C13 H13A . . 109.8
C12 C13 H13A . . 109.8
N3 C13 H13B . . 109.8
C12 C13 H13B . . 109.8
H13A C13 H13B . . 108.3
N3 C14 C3 . 3_656 112.7(2)
N3 C14 H14A . . 109.1
C3 C14 H14A 3_656 . 109.1
N3 C14 H14B . . 109.1
C3 C14 H14B 3_656 . 109.1
H14A C14 H14B . . 107.8
C8 N1 C7 . . 116.1(2)
C8 N1 H1A . . 106(2)
C7 N1 H1A . . 112(2)
C8 N1 H1B . . 106(2)
C7 N1 H1B . . 106(2)
H1A N1 H1B . . 110(3)
C11 N2 C10 . . 114.5(2)
C11 N2 H2A . . 109(2)
C10 N2 H2A . . 110.6(19)
C11 N2 H2B . . 112(2)
C10 N2 H2B . . 108(2)
H2A N2 H2B . . 102(3)
C13 N3 C14 . . 115.9(3)
C13 N3 H3A . . 111(2)
C14 N3 H3A . . 104(2)
C13 N3 H3B . . 108(2)
C14 N3 H3B . . 109(2)
H3A N3 H3B . . 108(3)
H1O O1W H2O . . 102(5)
H3O O2W H4O . . 105(4)

loop_
_geom_bond_atom_site_label_1
_geom_bond_atom_site_label_2
_geom_bond_site_symmetry_2
_geom_bond_distance
C1 C6 . 1.380(4)
C1 C2 . 1.391(4)
C1 C7 . 1.505(4)
C2 C3 . 1.383(4)
C2 H2 . 0.93
C3 C4 . 1.390(4)
C3 C14 3_656 1.500(4)
C4 C5 . 1.374(4)
C4 H4 . 0.93
C5 C6 . 1.387(4)
C5 H5 . 0.93
C6 H6 . 0.93
C7 N1 . 1.501(4)
C7 H7A . 0.97
C7 H7B . 0.97
C8 N1 . 1.483(4)
C8 C9 . 1.515(4)
C8 H8A . 0.97
C8 H8B . 0.97
C9 C10 . 1.510(4)
C9 H9A . 0.97
C9 H9B . 0.97
C10 N2 . 1.492(4)
C10 H10A . 0.97
C10 H10B . 0.97
C11 N2 . 1.489(4)
C11 C12 . 1.512(4)
C11 H11A . 0.97
C11 H11B . 0.97
C12 C13 . 1.512(4)
C12 H12A . 0.97
C12 H12B . 0.97
C13 N3 . 1.483(4)
C13 H13A . 0.97
C13 H13B . 0.97
C14 N3 . 1.500(4)
C14 C3 3_656 1.500(4)
C14 H14A . 0.97
C14 H14B . 0.97
N1 H1A . 0.861(10)
N1 H1B . 0.89(3)
N2 H2A . 0.89(3)
N2 H2B . 0.95(3)
N3 H3A . 0.857(10)
N3 H3B . 0.857(10)
O1W H1O . 0.84(4)
O1W H2O . 0.84(5)
O2W H3O . 0.841(10)
O2W H4O . 0.84(3)

loop_
_geom_hbond_atom_site_label_D
_geom_hbond_atom_site_label_H
_geom_hbond_atom_site_label_A
_geom_hbond_site_symmetry_A
_geom_hbond_distance_DH
_geom_hbond_distance_HA
_geom_hbond_distance_DA
_geom_hbond_angle_DHA
N1 H1A Cl2 . 0.86(2) 2.240(10) 3.082(3) 168(3)
N1 H1B Cl1 2_645 0.89(3) 2.24(3) 3.115(3) 169(3)
O1W H1O Cl3 . 0.84(4) 2.46(5) 3.287(4) 169(4)
N2 H2A Cl1 . 0.89(3) 2.28(3) 3.162(3) 177(3)
N2 H2B Cl2 2_645 0.95(3) 2.17(3) 3.113(3) 177(3)
O1W H2O Cl1 . 0.84(5) 2.40(5) 3.222(4) 166(5)
N3 H3A Cl3 . 0.85(2) 2.25(2) 3.104(3) 173(3)
N3 H3B O2W . 0.86(2) 1.94(2) 2.782(4) 169(2)
O2W H3O Cl3 1_545 0.84(2) 2.30(2) 3.144(3) 176(6)
O2W H4O Cl3 2_545 0.84(3) 2.30(3) 3.133(4) 168(4)

loop_
_geom_torsion_atom_site_label_1
_geom_torsion_atom_site_label_2
_geom_torsion_atom_site_label_3
_geom_torsion_atom_site_label_4
_geom_torsion_site_symmetry_1
_geom_torsion_site_symmetry_4
_geom_torsion
C6 C1 C2 C3 . . 1.6(5)
C7 C1 C2 C3 . . -178.7(3)
C1 C2 C3 C4 . . -2.0(5)
C1 C2 C3 C14 . 3_656 178.4(3)
C2 C3 C4 C5 . . 1.4(5)
C14 C3 C4 C5 3_656 . -179.1(3)
C3 C4 C5 C6 . . -0.3(5)
C2 C1 C6 C5 . . -0.5(5)
C7 C1 C6 C5 . . 179.8(3)
C4 C5 C6 C1 . . -0.2(5)
C6 C1 C7 N1 . . -80.7(4)
C2 C1 C7 N1 . . 99.6(3)
N1 C8 C9 C10 . . -177.8(3)
C8 C9 C10 N2 . . -177.3(2)
N2 C11 C12 C13 . . -172.3(3)
C11 C12 C13 N3 . . -166.5(3)
C9 C8 N1 C7 . . -174.9(2)
C1 C7 N1 C8 . . -53.3(4)
C12 C11 N2 C10 . . -166.3(3)
C9 C10 N2 C11 . . -178.1(3)
C12 C13 N3 C14 . . -172.8(3)
C3 C14 N3 C13 3_656 . -62.0(4)
